data_2243369
loop_
_publ_author_name
'Kiran Kumar, Haruvegowda'
'Yathirajan, Hemmige S.'
Asma
'Manju, Nagaraja'
'Kalluraya, Balakrishna'
'Rathore, Ravindranath S.'
'Glidewell, Christopher'

_publ_section_title
;
 Functionalized
 3-(5-aryloxy-3-methyl-1-phenyl-1<i>H</i>-pyrazol-4-yl)-1-(4-substituted-phenyl)prop-2-en-1-ones:
 synthetic pathway, and the structures of six examples
;
_journal_coeditor_code MW2158
_journal_issue 5
_journal_name_full 'Acta Crystallographica Section E'
_journal_page_first 683
_journal_page_last 691
_journal_paper_doi 10.1107/S2056989020005113
_journal_volume 76
_journal_year 2020
_chemical_formula_iupac 'C29 H21 N5 O2'
_chemical_formula_moiety 'C29 H21 N5 O2'
_chemical_formula_sum 'C29 H21 N5 O2'
_chemical_formula_weight 471.51
_chemical_name_systematic
1-(4-Azidophenyl)-3-[3-methyl-5-(naphthalen-2-yloxy)-1-phenyl-1<i>H</i>-pyrazol-4-yl]prop-2-en-1-on
_space_group_crystal_system monoclinic
_space_group_IT_number 14
_space_group_name_Hall '-P 2yn'
_space_group_name_H-M_alt 'P 1 21/n 1'
_atom_sites_solution_hydrogens geom
_atom_sites_solution_primary dual
_audit_creation_method SHELXL-2014
_cell_angle_alpha 90
_cell_angle_beta 104.157(2)
_cell_angle_gamma 90
_cell_formula_units_Z 4
_cell_length_a 9.8460(8)
_cell_length_b 22.4303(18)
_cell_length_c 11.0490(9)
_cell_measurement_reflns_used 4197
_cell_measurement_temperature 297(2)
_cell_measurement_theta_max 25.100
_cell_measurement_theta_min 3.079
_cell_volume 2366.0(3)
_computing_cell_refinement
;
APEX3/SAINT (Bruker, 2016)
;
_computing_data_collection
;
APEX3 (Bruker, 2016)
;
_computing_data_reduction
;
SAINT/XPREP (Bruker, 2016)
;
_computing_molecular_graphics
;
PLATON (Spek, 2020)
;
_computing_publication_material
;
SHELXL2014 (Sheldrick, 2015b) and PLATON (Spek, 2020)
;
_computing_structure_refinement
;
SHELXL2014 (Sheldrick, 2015b)
;
_computing_structure_solution
;
<i>SHELXT2014/5</i> (Sheldrick, 2015a)
;
_diffrn_ambient_temperature 297(2)
_diffrn_measured_fraction_theta_full 0.995
_diffrn_measured_fraction_theta_max 0.995
_diffrn_measurement_device_type 'Bruker APEXII'
_diffrn_measurement_method '\f and \w scans'
_diffrn_radiation_monochromator graphite
_diffrn_radiation_type MoK\a
_diffrn_radiation_wavelength 0.71073
_diffrn_reflns_av_R_equivalents 0.0921
_diffrn_reflns_av_unetI/netI 0.0546
_diffrn_reflns_limit_h_max 11
_diffrn_reflns_limit_h_min -11
_diffrn_reflns_limit_k_max 26
_diffrn_reflns_limit_k_min -26
_diffrn_reflns_limit_l_max 13
_diffrn_reflns_limit_l_min -12
_diffrn_reflns_number 43217
_diffrn_reflns_theta_full 25.100
_diffrn_reflns_theta_max 25.100
_diffrn_reflns_theta_min 3.079
_diffrn_source 'fine focussealed tube'
_diffrn_standards_decay_% 0
_diffrn_standards_interval_count 0
_diffrn_standards_interval_time 0
_diffrn_standards_number 0
_exptl_absorpt_coefficient_mu 0.086
_exptl_absorpt_correction_T_max 0.986
_exptl_absorpt_correction_T_min 0.930
_exptl_absorpt_correction_type multi-scan
_exptl_absorpt_process_details
;
(SADABS; Bruker, 2016)
;
_exptl_crystal_colour orange
_exptl_crystal_density_diffrn 1.324
_exptl_crystal_description block
_exptl_crystal_F_000 984
_exptl_crystal_size_max 0.220
_exptl_crystal_size_mid 0.210
_exptl_crystal_size_min 0.160
_refine_diff_density_max 0.225
_refine_diff_density_min -0.269
_refine_ls_extinction_coef 0.0143(9)
_refine_ls_extinction_expression Fc^*^=kFc[1+0.001xFc^2^\l^3^/sin(2\q)]^-1/4^
_refine_ls_extinction_method SHELXL
_refine_ls_goodness_of_fit_ref 1.058
_refine_ls_hydrogen_treatment constr
_refine_ls_matrix_type full
_refine_ls_number_parameters 327
_refine_ls_number_reflns 4196
_refine_ls_number_restraints 0
_refine_ls_restrained_S_all 1.058
_refine_ls_R_factor_all 0.1418
_refine_ls_R_factor_gt 0.0632
_refine_ls_shift/su_max 0.000
_refine_ls_shift/su_mean 0.000
_refine_ls_structure_factor_coef Fsqd
_refine_ls_weighting_details 'w=1/[\s^2^(Fo^2^)+(0.0268P)^2^+3.4386P] where P=(Fo^2^+2Fc^2^)/3'
_refine_ls_weighting_scheme calc
_refine_ls_wR_factor_gt 0.1167
_refine_ls_wR_factor_ref 0.1539
_reflns_number_gt 2463
_reflns_number_total 4196
_reflns_threshold_expression 'I > 2\s(I)'
_cod_data_source_file mw2158sup1.cif
_cod_data_source_block IIe
_cod_original_sg_symbol_H-M 'P 21/n'
_cod_database_code 2243369
_shelx_space_group_comment
;
The symmetry employed for this shelxl refinement is uniquely defined
by the following loop, which should always be used as a source of
symmetry information in preference to the above space-group names.
They are only intended as comments.
;
_shelx_estimated_absorpt_t_min 0.981
_shelx_estimated_absorpt_t_max 0.986
_shelxl_version_number 2.014

loop_
_space_group_symop_operation_xyz
'x, y, z'
'-x+1/2, y+1/2, -z+1/2'
'-x, -y, -z'
'x-1/2, -y-1/2, z-1/2'

loop_
_atom_site_type_symbol
_atom_site_label
_atom_site_fract_x
_atom_site_fract_y
_atom_site_fract_z
_atom_site_U_iso_or_equiv
_atom_site_adp_type
_atom_site_calc_flag
_atom_site_occupancy
_atom_site_disorder_assembly
_atom_site_disorder_group
C C1 0.3799(4) 0.50783(16) 0.2247(3) 0.0478(9) Uani d 1 . .
O O1 0.2646(3) 0.49934(13) 0.1526(2) 0.0673(8) Uani d 1 . .
C C2 0.5060(4) 0.47779(16) 0.2070(3) 0.0489(9) Uani d 1 . .
H H2 0.5904 0.4830 0.2662 0.059 Uiso calc 1 . .
C C3 0.5026(4) 0.44316(15) 0.1078(3) 0.0465(9) Uani d 1 . .
H H3 0.4164 0.4406 0.0502 0.056 Uiso calc 1 . .
C C11 0.3908(3) 0.54796(15) 0.3332(3) 0.0433(8) Uani d 1 . .
C C12 0.2693(4) 0.56999(17) 0.3595(4) 0.0543(10) Uani d 1 . .
H H12 0.1831 0.5588 0.3088 0.065 Uiso calc 1 . .
C C13 0.2725(4) 0.60784(17) 0.4580(4) 0.0552(10) Uani d 1 . .
H H13 0.1896 0.6212 0.4748 0.066 Uiso calc 1 . .
C C14 0.3990(4) 0.62554(16) 0.5309(3) 0.0486(9) Uani d 1 . .
C C15 0.5220(4) 0.6051(2) 0.5074(4) 0.0656(12) Uani d 1 . .
H H15 0.6078 0.6174 0.5572 0.079 Uiso calc 1 . .
C C16 0.5169(4) 0.56643(19) 0.4095(4) 0.0595(11) Uani d 1 . .
H H16 0.6001 0.5524 0.3944 0.071 Uiso calc 1 . .
N N14 0.4149(4) 0.66594(16) 0.6335(3) 0.0655(10) Uani d 1 . .
N N15 0.3037(4) 0.68821(16) 0.6481(3) 0.0621(9) Uani d 1 . .
N N16 0.2126(4) 0.71190(18) 0.6714(4) 0.0877(13) Uani d 1 . .
N N31 0.8165(3) 0.36482(13) 0.0799(3) 0.0495(8) Uani d 1 . .
N N32 0.7208(3) 0.33982(14) -0.0191(3) 0.0551(8) Uani d 1 . .
C C33 0.6012(4) 0.36732(16) -0.0196(3) 0.0487(9) Uani d 1 . .
C C34 0.6151(4) 0.40921(15) 0.0783(3) 0.0444(9) Uani d 1 . .
C C35 0.7544(4) 0.40565(15) 0.1390(3) 0.0446(9) Uani d 1 . .
C C311 0.9557(4) 0.34178(17) 0.1152(3) 0.0491(9) Uani d 1 . .
C C312 1.0685(4) 0.37933(18) 0.1521(3) 0.0530(10) Uani d 1 . .
H H312 1.0555 0.4204 0.1536 0.064 Uiso calc 1 . .
C C313 1.2010(4) 0.3553(2) 0.1870(4) 0.0634(11) Uani d 1 . .
H H313 1.2778 0.3805 0.2116 0.076 Uiso calc 1 . .
C C314 1.2215(5) 0.2949(2) 0.1861(4) 0.0762(13) Uani d 1 . .
H H314 1.3115 0.2792 0.2102 0.091 Uiso calc 1 . .
C C315 1.1087(5) 0.2577(2) 0.1496(5) 0.0831(15) Uani d 1 . .
H H315 1.1227 0.2167 0.1496 0.100 Uiso calc 1 . .
C C316 0.9736(4) 0.28021(19) 0.1125(4) 0.0704(13) Uani d 1 . .
H H316 0.8971 0.2549 0.0866 0.084 Uiso calc 1 . .
C C331 0.4703(4) 0.35114(19) -0.1150(4) 0.0665(12) Uani d 1 . .
H H33A 0.4924 0.3233 -0.1734 0.100 Uiso calc 1 . .
H H33B 0.4298 0.3864 -0.1585 0.100 Uiso calc 1 . .
H H33C 0.4047 0.3333 -0.0743 0.100 Uiso calc 1 . .
O O351 0.8283(2) 0.42967(10) 0.2482(2) 0.0485(6) Uani d 1 . .
C C351 0.8655(3) 0.51795(16) 0.3666(3) 0.0455(9) Uani d 1 . .
H H351 0.8589 0.4953 0.4355 0.055 Uiso calc 1 . .
C C352 0.8523(3) 0.49169(15) 0.2527(3) 0.0423(8) Uani d 1 . .
C C353 0.8651(4) 0.52368(17) 0.1473(3) 0.0498(9) Uani d 1 . .
H H353 0.8558 0.5046 0.0709 0.060 Uiso calc 1 . .
C C354 0.8917(4) 0.58332(18) 0.1585(3) 0.0551(10) Uani d 1 . .
H H354 0.9021 0.6047 0.0893 0.066 Uiso calc 1 . .
C C355 0.9276(4) 0.67581(18) 0.2850(4) 0.0664(12) Uani d 1 . .
H H355 0.9410 0.6977 0.2175 0.080 Uiso calc 1 . .
C C356 0.9309(5) 0.7037(2) 0.3951(5) 0.0732(13) Uani d 1 . .
H H356 0.9446 0.7447 0.4017 0.088 Uiso calc 1 . .
C C357 0.9139(4) 0.6714(2) 0.4975(4) 0.0685(12) Uani d 1 . .
H H357 0.9152 0.6913 0.5716 0.082 Uiso calc 1 . .
C C358 0.8951(4) 0.61082(19) 0.4919(4) 0.0570(10) Uani d 1 . .
H H358 0.8862 0.5897 0.5620 0.068 Uiso calc 1 . .
C C359 0.9037(4) 0.61317(16) 0.2727(3) 0.0498(9) Uani d 1 . .
C C360 0.8896(3) 0.58065(16) 0.3779(3) 0.0437(9) Uani d 1 . .

loop_
_atom_site_aniso_label
_atom_site_aniso_U_11
_atom_site_aniso_U_22
_atom_site_aniso_U_33
_atom_site_aniso_U_12
_atom_site_aniso_U_13
_atom_site_aniso_U_23
C1 0.042(2) 0.052(2) 0.048(2) 0.0016(18) 0.0093(17) 0.0008(18)
O1 0.0452(16) 0.089(2) 0.0630(17) 0.0038(15) 0.0042(14) -0.0216(16)
C2 0.037(2) 0.058(2) 0.050(2) 0.0027(17) 0.0077(16) -0.0056(19)
C3 0.041(2) 0.051(2) 0.047(2) 0.0013(17) 0.0080(16) 0.0021(18)
C11 0.0349(19) 0.048(2) 0.046(2) 0.0009(16) 0.0098(16) -0.0019(17)
C12 0.036(2) 0.064(3) 0.062(2) -0.0024(18) 0.0092(18) -0.011(2)
C13 0.042(2) 0.063(3) 0.061(2) -0.0017(19) 0.0130(18) -0.014(2)
C14 0.048(2) 0.051(2) 0.045(2) -0.0011(18) 0.0082(17) -0.0036(18)
C15 0.037(2) 0.093(3) 0.061(3) 0.002(2) 0.0013(19) -0.019(2)
C16 0.039(2) 0.082(3) 0.056(2) 0.007(2) 0.0096(18) -0.013(2)
N14 0.054(2) 0.078(2) 0.064(2) 0.0027(19) 0.0129(17) -0.0171(19)
N15 0.066(2) 0.058(2) 0.061(2) -0.0092(19) 0.0140(19) -0.0108(18)
N16 0.076(3) 0.085(3) 0.107(3) 0.002(2) 0.032(2) -0.036(2)
N31 0.0454(18) 0.0521(19) 0.0493(18) 0.0013(15) 0.0080(15) -0.0150(15)
N32 0.0519(19) 0.057(2) 0.0527(19) -0.0057(16) 0.0061(15) -0.0154(16)
C33 0.048(2) 0.049(2) 0.047(2) -0.0067(18) 0.0065(17) -0.0048(18)
C34 0.045(2) 0.045(2) 0.042(2) -0.0008(17) 0.0099(16) -0.0052(17)
C35 0.046(2) 0.044(2) 0.042(2) -0.0012(17) 0.0079(17) -0.0064(17)
C311 0.046(2) 0.056(2) 0.047(2) 0.0025(19) 0.0137(17) -0.0074(19)
C312 0.050(2) 0.056(2) 0.053(2) 0.000(2) 0.0148(18) -0.0016(19)
C313 0.048(2) 0.084(3) 0.058(3) 0.001(2) 0.0133(19) -0.006(2)
C314 0.054(3) 0.089(4) 0.086(3) 0.017(3) 0.018(2) -0.013(3)
C315 0.072(3) 0.069(3) 0.109(4) 0.019(3) 0.024(3) -0.021(3)
C316 0.062(3) 0.059(3) 0.093(3) 0.003(2) 0.023(2) -0.023(2)
C331 0.060(3) 0.068(3) 0.066(3) -0.009(2) 0.004(2) -0.014(2)
O351 0.0554(15) 0.0442(14) 0.0417(14) -0.0010(12) 0.0042(11) -0.0085(12)
C351 0.040(2) 0.053(2) 0.040(2) -0.0020(17) 0.0057(16) -0.0060(18)
C352 0.0357(19) 0.043(2) 0.044(2) -0.0003(16) 0.0026(15) -0.0079(18)
C353 0.052(2) 0.056(3) 0.040(2) 0.0036(18) 0.0078(17) -0.0031(18)
C354 0.058(2) 0.060(3) 0.045(2) 0.005(2) 0.0081(18) 0.005(2)
C355 0.070(3) 0.053(3) 0.071(3) 0.002(2) 0.007(2) -0.001(2)
C356 0.074(3) 0.055(3) 0.083(3) 0.006(2) 0.005(3) -0.014(3)
C357 0.056(3) 0.072(3) 0.072(3) 0.000(2) 0.007(2) -0.029(3)
C358 0.050(2) 0.070(3) 0.049(2) -0.003(2) 0.0093(18) -0.018(2)
C359 0.045(2) 0.052(2) 0.047(2) 0.0021(18) 0.0028(17) -0.0025(19)
C360 0.0306(18) 0.055(2) 0.042(2) 0.0002(16) 0.0034(15) -0.0121(18)

loop_
_atom_type_symbol
_atom_type_description
_atom_type_scat_dispersion_real
_atom_type_scat_dispersion_imag
_atom_type_scat_source
C C 0.0033 0.0016 'International Tables Vol C Tables 4.2.6.8 and 6.1.1.4'
H H 0.0000 0.0000 'International Tables Vol C Tables 4.2.6.8 and 6.1.1.4'
N N 0.0061 0.0033 'International Tables Vol C Tables 4.2.6.8 and 6.1.1.4'
O O 0.0106 0.0060 'International Tables Vol C Tables 4.2.6.8 and 6.1.1.4'

loop_
_geom_angle_atom_site_label_1
_geom_angle_atom_site_label_2
_geom_angle_atom_site_label_3
_geom_angle_site_symmetry_1
_geom_angle_site_symmetry_3
_geom_angle
_geom_angle_publ_flag
O1 C1 C2 . . 121.3(3) ?
O1 C1 C11 . . 119.3(3) ?
C2 C1 C11 . . 119.4(3) ?
C3 C2 C1 . . 121.6(3) ?
C3 C2 H2 . . 119.2 ?
C1 C2 H2 . . 119.2 ?
C2 C3 C34 . . 128.6(3) ?
C2 C3 H3 . . 115.7 ?
C34 C3 H3 . . 115.7 ?
C16 C11 C12 . . 117.2(3) ?
C16 C11 C1 . . 123.5(3) ?
C12 C11 C1 . . 119.3(3) ?
C13 C12 C11 . . 122.1(3) ?
C13 C12 H12 . . 119.0 ?
C11 C12 H12 . . 119.0 ?
C14 C13 C12 . . 119.2(3) ?
C14 C13 H13 . . 120.4 ?
C12 C13 H13 . . 120.4 ?
C13 C14 C15 . . 120.6(4) ?
C13 C14 N14 . . 124.0(3) ?
C15 C14 N14 . . 115.5(3) ?
C14 C15 C16 . . 119.5(3) ?
C14 C15 H15 . . 120.2 ?
C16 C15 H15 . . 120.2 ?
C15 C16 C11 . . 121.5(3) ?
C15 C16 H16 . . 119.3 ?
C11 C16 H16 . . 119.3 ?
N15 N14 C14 . . 115.2(3) ?
N16 N15 N14 . . 172.4(4) ?
C35 N31 N32 . . 110.9(3) ?
C35 N31 C311 . . 129.0(3) ?
N32 N31 C311 . . 119.6(3) ?
C33 N32 N31 . . 104.3(3) ?
N32 C33 C34 . . 112.7(3) ?
N32 C33 C331 . . 120.0(3) ?
C34 C33 C331 . . 127.2(3) ?
C35 C34 C33 . . 103.4(3) ?
C35 C34 C3 . . 130.5(3) ?
C33 C34 C3 . . 126.0(3) ?
N31 C35 O351 . . 119.3(3) ?
N31 C35 C34 . . 108.6(3) ?
O351 C35 C34 . . 131.6(3) ?
C312 C311 C316 . . 121.1(4) ?
C312 C311 N31 . . 120.8(3) ?
C316 C311 N31 . . 118.1(3) ?
C311 C312 C313 . . 119.0(4) ?
C311 C312 H312 . . 120.5 ?
C313 C312 H312 . . 120.5 ?
C314 C313 C312 . . 121.1(4) ?
C314 C313 H313 . . 119.5 ?
C312 C313 H313 . . 119.5 ?
C315 C314 C313 . . 119.6(4) ?
C315 C314 H314 . . 120.2 ?
C313 C314 H314 . . 120.2 ?
C314 C315 C316 . . 121.0(4) ?
C314 C315 H315 . . 119.5 ?
C316 C315 H315 . . 119.5 ?
C315 C316 C311 . . 118.2(4) ?
C315 C316 H316 . . 120.9 ?
C311 C316 H316 . . 120.9 ?
C33 C331 H33A . . 109.5 ?
C33 C331 H33B . . 109.5 ?
H33A C331 H33B . . 109.5 ?
C33 C331 H33C . . 109.5 ?
H33A C331 H33C . . 109.5 ?
H33B C331 H33C . . 109.5 ?
C35 O351 C352 . . 118.1(3) ?
C352 C351 C360 . . 118.8(3) ?
C352 C351 H351 . . 120.6 ?
C360 C351 H351 . . 120.6 ?
C351 C352 C353 . . 122.5(3) ?
C351 C352 O351 . . 115.8(3) ?
C353 C352 O351 . . 121.7(3) ?
C354 C353 C352 . . 118.8(3) ?
C354 C353 H353 . . 120.6 ?
C352 C353 H353 . . 120.6 ?
C353 C354 C359 . . 121.4(4) ?
C353 C354 H354 . . 119.3 ?
C359 C354 H354 . . 119.3 ?
C356 C355 C359 . . 120.4(4) ?
C356 C355 H355 . . 119.8 ?
C359 C355 H355 . . 119.8 ?
C355 C356 C357 . . 120.5(4) ?
C355 C356 H356 . . 119.7 ?
C357 C356 H356 . . 119.7 ?
C358 C357 C356 . . 121.5(4) ?
C358 C357 H357 . . 119.3 ?
C356 C357 H357 . . 119.3 ?
C357 C358 C360 . . 119.2(4) ?
C357 C358 H358 . . 120.4 ?
C360 C358 H358 . . 120.4 ?
C354 C359 C360 . . 119.4(3) ?
C354 C359 C355 . . 122.0(4) ?
C360 C359 C355 . . 118.6(4) ?
C359 C360 C358 . . 119.7(3) ?
C359 C360 C351 . . 119.1(3) ?
C358 C360 C351 . . 121.2(4) ?

loop_
_geom_bond_atom_site_label_1
_geom_bond_atom_site_label_2
_geom_bond_site_symmetry_2
_geom_bond_distance
_geom_bond_publ_flag
C1 O1 . 1.232(4) ?
C1 C2 . 1.467(5) ?
C1 C11 . 1.482(5) ?
C2 C3 . 1.337(5) ?
C2 H2 . 0.9300 ?
C3 C34 . 1.446(5) ?
C3 H3 . 0.9300 ?
C11 C16 . 1.382(5) ?
C11 C12 . 1.389(5) ?
C12 C13 . 1.375(5) ?
C12 H12 . 0.9300 ?
C13 C14 . 1.367(5) ?
C13 H13 . 0.9300 ?
C14 C15 . 1.377(5) ?
C14 N14 . 1.430(5) ?
C15 C16 . 1.378(5) ?
C15 H15 . 0.9300 ?
C16 H16 . 0.9300 ?
N14 N15 . 1.249(5) ?
N15 N16 . 1.126(5) ?
N31 C35 . 1.353(4) ?
N31 N32 . 1.376(4) ?
N31 C311 . 1.427(4) ?
N32 C33 . 1.327(4) ?
C33 C34 . 1.414(5) ?
C33 C331 . 1.497(5) ?
C34 C35 . 1.374(5) ?
C35 O351 . 1.359(4) ?
C311 C312 . 1.374(5) ?
C311 C316 . 1.394(5) ?
C312 C313 . 1.377(5) ?
C312 H312 . 0.9300 ?
C313 C314 . 1.371(6) ?
C313 H313 . 0.9300 ?
C314 C315 . 1.368(6) ?
C314 H314 . 0.9300 ?
C315 C316 . 1.387(6) ?
C315 H315 . 0.9300 ?
C316 H316 . 0.9300 ?
C331 H33A . 0.9600 ?
C331 H33B . 0.9600 ?
C331 H33C . 0.9600 ?
O351 C352 . 1.410(4) ?
C351 C352 . 1.367(5) ?
C351 C360 . 1.427(5) ?
C351 H351 . 0.9300 ?
C352 C353 . 1.400(5) ?
C353 C354 . 1.363(5) ?
C353 H353 . 0.9300 ?
C354 C359 . 1.407(5) ?
C354 H354 . 0.9300 ?
C355 C356 . 1.360(6) ?
C355 C359 . 1.426(5) ?
C355 H355 . 0.9300 ?
C356 C357 . 1.388(6) ?
C356 H356 . 0.9300 ?
C357 C358 . 1.371(6) ?
C357 H357 . 0.9300 ?
C358 C360 . 1.419(5) ?
C358 H358 . 0.9300 ?
C359 C360 . 1.408(5) ?

loop_
_geom_hbond_atom_site_label_D
_geom_hbond_atom_site_label_H
_geom_hbond_atom_site_label_A
_geom_hbond_site_symmetry_A
_geom_hbond_distance_DH
_geom_hbond_distance_HA
_geom_hbond_distance_DA
_geom_hbond_angle_DHA
_geom_hbond_publ_flag
C353 H353 O1 3_665 0.93 2.47 3.288(4) 147 no
C12 H12 Cg3 1_455 0.93 2.93 3.761(4) 150 no
C13 H13 Cg4 1_455 0.93 2.73 3.547(4) 148 no

loop_
_geom_torsion_atom_site_label_1
_geom_torsion_atom_site_label_2
_geom_torsion_atom_site_label_3
_geom_torsion_atom_site_label_4
_geom_torsion_site_symmetry_1
_geom_torsion_site_symmetry_2
_geom_torsion_site_symmetry_3
_geom_torsion_site_symmetry_4
_geom_torsion
_geom_torsion_publ_flag
O1 C1 C2 C3 . . . . 4.4(6) ?
C11 C1 C2 C3 . . . . -177.2(3) ?
C1 C2 C3 C34 . . . . -178.0(3) ?
O1 C1 C11 C16 . . . . -171.1(4) ?
C2 C1 C11 C16 . . . . 10.4(5) ?
O1 C1 C11 C12 . . . . 7.1(5) ?
C2 C1 C11 C12 . . . . -171.4(3) ?
C16 C11 C12 C13 . . . . -1.0(6) ?
C1 C11 C12 C13 . . . . -179.3(4) ?
C11 C12 C13 C14 . . . . 1.5(6) ?
C12 C13 C14 C15 . . . . -0.9(6) ?
C12 C13 C14 N14 . . . . 178.3(4) ?
C13 C14 C15 C16 . . . . -0.1(6) ?
N14 C14 C15 C16 . . . . -179.4(4) ?
C14 C15 C16 C11 . . . . 0.6(7) ?
C12 C11 C16 C15 . . . . -0.1(6) ?
C1 C11 C16 C15 . . . . 178.2(4) ?
C13 C14 N14 N15 . . . . -5.0(6) ?
C15 C14 N14 N15 . . . . 174.2(4) ?
C35 N31 N32 C33 . . . . 1.2(4) ?
C311 N31 N32 C33 . . . . 174.5(3) ?
N31 N32 C33 C34 . . . . -1.1(4) ?
N31 N32 C33 C331 . . . . -179.2(3) ?
N32 C33 C34 C35 . . . . 0.5(4) ?
C331 C33 C34 C35 . . . . 178.6(4) ?
N32 C33 C34 C3 . . . . -175.5(3) ?
C331 C33 C34 C3 . . . . 2.5(6) ?
C2 C3 C34 C35 . . . . -3.7(7) ?
C2 C3 C34 C33 . . . . 171.2(4) ?
N32 N31 C35 O351 . . . . 171.8(3) ?
C311 N31 C35 O351 . . . . -0.6(6) ?
N32 N31 C35 C34 . . . . -0.9(4) ?
C311 N31 C35 C34 . . . . -173.4(3) ?
C33 C34 C35 N31 . . . . 0.2(4) ?
C3 C34 C35 N31 . . . . 176.0(3) ?
C33 C34 C35 O351 . . . . -171.3(4) ?
C3 C34 C35 O351 . . . . 4.4(7) ?
C35 N31 C311 C312 . . . . -47.2(5) ?
N32 N31 C311 C312 . . . . 140.9(3) ?
C35 N31 C311 C316 . . . . 132.0(4) ?
N32 N31 C311 C316 . . . . -39.9(5) ?
C316 C311 C312 C313 . . . . 0.0(6) ?
N31 C311 C312 C313 . . . . 179.2(3) ?
C311 C312 C313 C314 . . . . -0.5(6) ?
C312 C313 C314 C315 . . . . 0.3(7) ?
C313 C314 C315 C316 . . . . 0.4(7) ?
C314 C315 C316 C311 . . . . -0.9(7) ?
C312 C311 C316 C315 . . . . 0.7(6) ?
N31 C311 C316 C315 . . . . -178.5(4) ?
N31 C35 O351 C352 . . . . 118.1(3) ?
C34 C35 O351 C352 . . . . -71.1(5) ?
C360 C351 C352 C353 . . . . 1.7(5) ?
C360 C351 C352 O351 . . . . -179.8(3) ?
C35 O351 C352 C351 . . . . 150.9(3) ?
C35 O351 C352 C353 . . . . -30.7(4) ?
C351 C352 C353 C354 . . . . -0.1(5) ?
O351 C352 C353 C354 . . . . -178.4(3) ?
C352 C353 C354 C359 . . . . -1.2(5) ?
C359 C355 C356 C357 . . . . 1.3(6) ?
C355 C356 C357 C358 . . . . 0.8(7) ?
C356 C357 C358 C360 . . . . -1.6(6) ?
C353 C354 C359 C360 . . . . 0.7(5) ?
C353 C354 C359 C355 . . . . -178.2(4) ?
C356 C355 C359 C354 . . . . 176.3(4) ?
C356 C355 C359 C360 . . . . -2.6(6) ?
C354 C359 C360 C358 . . . . -177.1(3) ?
C355 C359 C360 C358 . . . . 1.8(5) ?
C354 C359 C360 C351 . . . . 0.9(5) ?
C355 C359 C360 C351 . . . . 179.9(3) ?
C357 C358 C360 C359 . . . . 0.2(5) ?
C357 C358 C360 C351 . . . . -177.8(3) ?
C352 C351 C360 C359 . . . . -2.1(5) ?
C352 C351 C360 C358 . . . . 175.9(3) ?

_cod_database_fobs_code 2243369
